data_7032183
loop_
_publ_author_name
'Fan, Liming'
'Fan, Weiliu'
'Song, Weikuo'
'Sun, Liming'
'Zhao, Xian'
'Zhang, Xiutang'

_publ_section_title
;
 Structural diversity and magnetic properties of six metal-organic
 polymers based on semirigid tricarboxylate ligand of
 3,5-bi(4-carboxyphenoxy)benzoic acid.
;
_journal_issue 42
_journal_name_full 'Dalton transactions (Cambridge, England : 2003)'
_journal_page_first 15979
_journal_page_last 15989
_journal_paper_doi 10.1039/c4dt01953a
_journal_volume 43
_journal_year 2014
_chemical_formula_moiety 'C156 H114 N16 Ni5 O38'
_chemical_formula_sum 'C156 H114 N16 Ni5 O38'
_chemical_formula_weight 3114.18
_chemical_name_systematic
; 
 ? 
;
_space_group_IT_number 2
_symmetry_cell_setting triclinic
_symmetry_space_group_name_Hall '-P 1'
_symmetry_space_group_name_H-M 'P -1'
_atom_sites_solution_hydrogens geom
_atom_sites_solution_primary direct
_atom_sites_solution_secondary difmap
_audit_creation_method SHELXL-97
_cell_angle_alpha 63.1710(10)
_cell_angle_beta 65.8790(10)
_cell_angle_gamma 86.1310(10)
_cell_formula_units_Z 1
_cell_length_a 14.5871(9)
_cell_length_b 16.6281(11)
_cell_length_c 17.3904(11)
_cell_measurement_reflns_used 4846
_cell_measurement_temperature 296(2)
_cell_measurement_theta_max 24.99
_cell_measurement_theta_min 2.40
_cell_volume 3399.8(4)
_computing_cell_refinement 'Bruker SMART'
_computing_data_collection 'Bruker SMART'
_computing_data_reduction 'Bruker SAINT'
_computing_molecular_graphics 'Bruker SHELXTL'
_computing_publication_material 'Bruker SHELXTL'
_computing_structure_refinement 'SHELXL-97 (Sheldrick, 1997)'
_computing_structure_solution 'SHELXS-97 (Sheldrick, 1990)'
_diffrn_ambient_temperature 296(2)
_diffrn_measured_fraction_theta_full 0.971
_diffrn_measured_fraction_theta_max 0.971
_diffrn_measurement_device_type 'CCD area detector'
_diffrn_measurement_method 'phi and omega scans'
_diffrn_radiation_monochromator graphite
_diffrn_radiation_source 'fine-focus sealed tube'
_diffrn_radiation_type MoK\a
_diffrn_radiation_wavelength 0.71073
_diffrn_reflns_av_R_equivalents 0.0223
_diffrn_reflns_av_sigmaI/netI 0.0476
_diffrn_reflns_limit_h_max 17
_diffrn_reflns_limit_h_min -8
_diffrn_reflns_limit_k_max 19
_diffrn_reflns_limit_k_min -19
_diffrn_reflns_limit_l_max 20
_diffrn_reflns_limit_l_min -20
_diffrn_reflns_number 17385
_diffrn_reflns_theta_full 25.00
_diffrn_reflns_theta_max 25.00
_diffrn_reflns_theta_min 1.61
_diffrn_standards_number 0
_exptl_absorpt_coefficient_mu 0.773
_exptl_absorpt_correction_T_max 0.8735
_exptl_absorpt_correction_T_min 0.8423
_exptl_absorpt_correction_type multi-scan
_exptl_absorpt_process_details '(SADABS; Bruker, 2001)'
_exptl_crystal_colour green
_exptl_crystal_density_diffrn 1.521
_exptl_crystal_density_method 'not measured'
_exptl_crystal_description block
_exptl_crystal_F_000 1606
_exptl_crystal_size_max 0.23
_exptl_crystal_size_mid 0.20
_exptl_crystal_size_min 0.18
_refine_diff_density_max 1.481
_refine_diff_density_min -2.219
_refine_diff_density_rms 0.092
_refine_ls_extinction_method none
_refine_ls_goodness_of_fit_ref 1.001
_refine_ls_hydrogen_treatment mixed
_refine_ls_matrix_type full
_refine_ls_number_parameters 989
_refine_ls_number_reflns 11646
_refine_ls_number_restraints 18
_refine_ls_restrained_S_all 1.004
_refine_ls_R_factor_all 0.1062
_refine_ls_R_factor_gt 0.0779
_refine_ls_shift/su_max 0.001
_refine_ls_shift/su_mean 0.000
_refine_ls_structure_factor_coef Fsqd
_refine_ls_weighting_details 'calc w=1/[\s^2^(Fo^2^)+(0.2500P)^2^+1.3460P] where P=(Fo^2^+2Fc^2^)/3'
_refine_ls_weighting_scheme calc
_refine_ls_wR_factor_gt 0.2600
_refine_ls_wR_factor_ref 0.3120
_reflns_number_gt 8417
_reflns_number_total 11646
_reflns_threshold_expression >2sigma(I)
_cod_data_source_file c4dt01953a2.cif
_cod_data_source_block z
_cod_depositor_comments
;
The following automatic conversions were performed:

'_symmetry_cell_setting' value 'Triclinic' changed to 'triclinic'
according to
/usr/data/users/saulius/crontab/automatic-downloads/rss-feeds/RSC/lib/dictionaries/cif_core.dic
dictionary named 'cif_core.dic' version 2.4.2 from 2011-04-26.

Automatic conversion script
Id: cif_fix_values 2281 2013-09-26 08:29:07Z andrius 

 Adding full bibliography for 7032182--7032184.cif.
;
_cod_original_sg_symbol_H-M P-1
_cod_database_code 7032183

loop_
_symmetry_equiv_pos_as_xyz
'x, y, z'
'-x, -y, -z'

loop_
_atom_site_label
_atom_site_type_symbol
_atom_site_fract_x
_atom_site_fract_y
_atom_site_fract_z
_atom_site_U_iso_or_equiv
_atom_site_adp_type
_atom_site_occupancy
_atom_site_symmetry_multiplicity
_atom_site_calc_flag
_atom_site_refinement_flags
C1 C 0.688(2) 0.4115(17) 0.405(2) 0.087(11) Uani 1 1 d .
C2 C 0.7668(18) 0.3310(15) 0.3066(16) 0.049(6) Uani 1 1 d .
H2 H 0.7304 0.2760 0.3588 0.058 Uiso 1 1 calc R
C3 C 0.8291(15) 0.3347(13) 0.2195(16) 0.039(5) Uani 1 1 d .
C4 C 0.8826(16) 0.4159(14) 0.1407(15) 0.044(5) Uani 1 1 d .
H4 H 0.9220 0.4178 0.0821 0.053 Uiso 1 1 calc R
C5 C 0.8763(17) 0.4943(13) 0.1506(15) 0.042(5) Uani 1 1 d .
C6 C 0.8149(18) 0.4923(14) 0.2360(16) 0.053(6) Uani 1 1 d .
H6 H 0.8101 0.5458 0.2414 0.063 Uiso 1 1 calc R
C7 C 0.951(2) 0.6485(14) 0.0796(16) 0.054(6) Uani 1 1 d .
C8 C 1.039(2) 0.6601(16) 0.084(2) 0.060(7) Uani 1 1 d .
H8 H 1.0843 0.6179 0.0816 0.072 Uiso 1 1 calc R
C9 C 1.063(2) 0.7360(17) 0.091(2) 0.060(7) Uani 1 1 d .
H9 H 1.1235 0.7448 0.0929 0.072 Uiso 1 1 calc R
C10 C 0.9949(16) 0.7981(14) 0.0940(14) 0.041(5) Uani 1 1 d .
C11 C 0.9038(18) 0.7845(15) 0.0902(17) 0.050(6) Uani 1 1 d .
H11 H 0.8578 0.8257 0.0929 0.060 Uiso 1 1 calc R
C12 C 0.8820(19) 0.7095(16) 0.0825(18) 0.054(6) Uani 1 1 d .
H12 H 0.8218 0.7004 0.0792 0.065 Uiso 1 1 calc R
C13 C 1.0157(18) 0.8790(15) 0.1037(16) 0.047(5) Uani 1 1 d .
C14 C 0.7598(19) 0.4107(15) 0.3146(16) 0.056(7) Uani 1 1 d .
C15 C 0.9192(15) 0.2187(13) 0.1898(14) 0.036(4) Uani 1 1 d .
C16 C 0.9189(15) 0.1488(13) 0.1675(14) 0.037(4) Uani 1 1 d .
H16 H 0.8612 0.1305 0.1658 0.044 Uiso 1 1 calc R
C17 C 1.0036(15) 0.1059(13) 0.1476(14) 0.036(4) Uani 1 1 d .
H17 H 1.0022 0.0584 0.1336 0.043 Uiso 1 1 calc R
C18 C 1.0908(14) 0.1334(13) 0.1484(13) 0.033(4) Uani 1 1 d .
C19 C 1.0916(16) 0.2035(14) 0.1703(15) 0.041(5) Uani 1 1 d .
H19 H 1.1501 0.2229 0.1699 0.049 Uiso 1 1 calc R
C20 C 1.0056(17) 0.2453(14) 0.1927(16) 0.045(5) Uani 1 1 d .
H20 H 1.0058 0.2910 0.2097 0.054 Uiso 1 1 calc R
C21 C 1.1839(15) 0.0903(14) 0.1212(13) 0.035(4) Uani 1 1 d .
C22 C 0.466(3) 0.4773(19) 0.706(2) 0.094(13) Uani 1 1 d .
C23 C 0.429(2) 0.5053(17) 0.7839(19) 0.072(9) Uani 1 1 d .
C24 C 0.4404(19) 0.5960(16) 0.7592(18) 0.055(6) Uani 1 1 d .
H24 H 0.4692 0.6393 0.6954 0.066 Uiso 1 1 calc R
C25 C 0.4088(19) 0.6226(15) 0.8289(17) 0.051(6) Uani 1 1 d .
C26 C 0.366(2) 0.5593(15) 0.9253(17) 0.054(6) Uani 1 1 d .
H26 H 0.3432 0.5782 0.9720 0.065 Uiso 1 1 calc R
C27 C 0.357(2) 0.4691(17) 0.9492(19) 0.065(8) Uani 1 1 d .
C28 C 0.389(2) 0.4396(18) 0.881(2) 0.084(11) Uani 1 1 d .
H28 H 0.3835 0.3778 0.8981 0.100 Uiso 1 1 calc R
C29 C 0.277(2) 0.4282(16) 1.1134(18) 0.066(8) Uani 1 1 d .
C30 C 0.332(3) 0.444(2) 1.157(4) 0.099(13) Uani 1 1 d .
H30 H 0.4011 0.4412 1.1337 0.119 Uiso 1 1 calc R
C31 C 0.288(4) 0.462(2) 1.229(4) 0.106(15) Uani 1 1 d .
H31 H 0.3268 0.4712 1.2566 0.127 Uiso 1 1 calc R
C32 C 0.190(3) 0.4675(17) 1.2626(18) 0.082(11) Uani 1 1 d D
C33 C 0.128(2) 0.4533(18) 1.2247(17) 0.062(7) Uani 1 1 d .
H33 H 0.0593 0.4569 1.2498 0.075 Uiso 1 1 calc R
C34 C 0.173(2) 0.4335(18) 1.1485(17) 0.062(7) Uani 1 1 d .
H34 H 0.1337 0.4240 1.1215 0.074 Uiso 1 1 calc R
C35 C 0.140(3) 0.485(3) 1.347(2) 0.15(3) Uani 1 1 d D
C36 C 0.414(2) 0.7438(15) 0.8630(16) 0.051(6) Uani 1 1 d .
C37 C 0.497(2) 0.7417(15) 0.8823(18) 0.060(7) Uani 1 1 d .
H37 H 0.5500 0.7124 0.8600 0.072 Uiso 1 1 calc R
C38 C 0.5020(18) 0.7831(15) 0.9349(17) 0.047(5) Uani 1 1 d .
H38 H 0.5586 0.7824 0.9470 0.057 Uiso 1 1 calc R
C39 C 0.4207(16) 0.8253(13) 0.9688(15) 0.039(5) Uani 1 1 d .
C40 C 0.3351(17) 0.8195(15) 0.9545(16) 0.046(5) Uani 1 1 d .
H40 H 0.2783 0.8429 0.9817 0.055 Uiso 1 1 calc R
C41 C 0.3322(19) 0.7802(15) 0.9013(17) 0.049(6) Uani 1 1 d .
H41 H 0.2746 0.7783 0.8912 0.058 Uiso 1 1 calc R
C42 C 0.4298(16) 0.8838(14) 1.0108(14) 0.037(4) Uani 1 1 d .
C43 C 1.3679(16) 0.0042(15) 0.2285(14) 0.039(5) Uani 1 1 d .
H43 H 1.3630 0.0655 0.2111 0.047 Uiso 1 1 calc R
C44 C 1.3734(19) -0.1251(16) 0.2302(16) 0.049(5) Uani 1 1 d .
H44 H 1.3740 -0.1703 0.2125 0.058 Uiso 1 1 calc R
C45 C 1.3841(19) -0.1372(16) 0.3078(16) 0.049(5) Uani 1 1 d .
H45 H 1.3911 -0.1915 0.3536 0.058 Uiso 1 1 calc R
C46 C 1.3865(15) -0.0304(15) 0.3744(14) 0.039(5) Uani 1 1 d .
C47 C 1.3519(19) -0.0928(16) 0.4673(15) 0.050(6) Uani 1 1 d .
H47 H 1.3299 -0.1529 0.4866 0.060 Uiso 1 1 calc R
C48 C 1.349(2) -0.0673(16) 0.5328(15) 0.052(6) Uani 1 1 d .
H48 H 1.3250 -0.1108 0.5965 0.062 Uiso 1 1 calc R
C49 C 1.3822(16) 0.0212(14) 0.5076(14) 0.038(4) Uani 1 1 d .
C50 C 1.421(2) 0.0821(17) 0.4111(14) 0.052(6) Uani 1 1 d .
H50 H 1.4444 0.1421 0.3904 0.063 Uiso 1 1 calc R
C51 C 1.425(2) 0.0560(17) 0.3456(15) 0.055(7) Uani 1 1 d .
H51 H 1.4534 0.0975 0.2812 0.066 Uiso 1 1 calc R
C52 C 1.3728(15) 0.0501(14) 0.5794(13) 0.036(4) Uani 1 1 d .
C53 C 1.323(2) -0.0084(18) 0.6756(16) 0.069(9) Uani 1 1 d .
H53 H 1.2973 -0.0673 0.6950 0.083 Uiso 1 1 calc R
C54 C 1.311(2) 0.0172(18) 0.7436(17) 0.070(9) Uani 1 1 d .
H54 H 1.2740 -0.0234 0.8076 0.084 Uiso 1 1 calc R
C55 C 1.3514(16) 0.1015(14) 0.7184(14) 0.038(5) Uani 1 1 d .
C56 C 1.402(2) 0.1615(15) 0.6234(16) 0.054(6) Uani 1 1 d .
H56 H 1.4297 0.2196 0.6046 0.065 Uiso 1 1 calc R
C57 C 1.411(2) 0.1351(15) 0.5551(15) 0.051(6) Uani 1 1 d .
H57 H 1.4453 0.1767 0.4910 0.061 Uiso 1 1 calc R
C58 C 1.3319(18) 0.0631(15) 0.8787(15) 0.045(5) Uani 1 1 d .
H58 H 1.3172 0.0005 0.9036 0.054 Uiso 1 1 calc R
C59 C 1.3627(19) 0.2075(14) 0.7820(16) 0.049(6) Uani 1 1 d .
H59 H 1.3740 0.2636 0.7292 0.059 Uiso 1 1 calc R
C60 C 1.3596(17) 0.1929(14) 0.8658(16) 0.042(5) Uani 1 1 d .
H60 H 1.3686 0.2384 0.8803 0.050 Uiso 1 1 calc R
C61 C 0.783(3) 0.6688(19) 0.365(2) 0.092(12) Uani 1 1 d .
H61 H 0.7972 0.6515 0.3179 0.110 Uiso 1 1 calc R
C62 C 0.835(2) 0.7382(18) 0.3555(19) 0.074(9) Uani 1 1 d .
H62 H 0.8894 0.7784 0.3007 0.088 Uiso 1 1 calc R
C63 C 0.713(2) 0.6709(15) 0.4979(18) 0.064(8) Uani 1 1 d .
H63 H 0.6691 0.6577 0.5600 0.077 Uiso 1 1 calc R
C64 C 0.8198(18) 0.8059(14) 0.4631(16) 0.048(5) Uani 1 1 d .
C65 C 0.801(2) 0.7848(17) 0.5542(19) 0.064(7) Uani 1 1 d .
H65 H 0.7749 0.7255 0.6026 0.077 Uiso 1 1 calc R
C66 C 0.819(2) 0.8512(17) 0.5749(18) 0.061(7) Uani 1 1 d .
H66 H 0.8041 0.8359 0.6377 0.073 Uiso 1 1 calc R
C67 C 0.8599(17) 0.9398(15) 0.5051(15) 0.043(5) Uani 1 1 d .
C68 C 0.8829(18) 0.9580(15) 0.4122(16) 0.049(6) Uani 1 1 d .
H68 H 0.9128 1.0163 0.3630 0.059 Uiso 1 1 calc R
C69 C 0.8633(17) 0.8931(15) 0.3907(16) 0.048(5) Uani 1 1 d .
H69 H 0.8790 0.9076 0.3281 0.058 Uiso 1 1 calc R
C70 C 0.8753(16) 1.0138(15) 0.5267(15) 0.042(5) Uani 1 1 d .
C71 C 0.8668(19) 0.9966(16) 0.6150(16) 0.052(6) Uani 1 1 d .
H71 H 0.8525 0.9364 0.6621 0.062 Uiso 1 1 calc R
C72 C 0.8784(19) 1.0640(17) 0.6365(17) 0.054(6) Uani 1 1 d .
H72 H 0.8735 1.0489 0.6966 0.064 Uiso 1 1 calc R
C73 C 0.8973(16) 1.1540(16) 0.5692(16) 0.046(5) Uani 1 1 d .
C74 C 0.906(3) 1.1739(17) 0.4798(18) 0.066(8) Uani 1 1 d .
H74 H 0.9197 1.2342 0.4330 0.079 Uiso 1 1 calc R
C75 C 0.894(2) 1.1050(17) 0.4602(18) 0.063(7) Uani 1 1 d .
H75 H 0.8985 1.1200 0.4002 0.075 Uiso 1 1 calc R
C76 C 0.9501(19) 1.3120(17) 0.5282(17) 0.052(6) Uani 1 1 d .
H76 H 0.9744 1.3354 0.4627 0.063 Uiso 1 1 calc R
C77 C 0.884(2) 1.218(2) 0.6799(18) 0.066(7) Uani 1 1 d .
H77 H 0.8555 1.1660 0.7384 0.079 Uiso 1 1 calc R
C78 C 0.909(2) 1.3011(19) 0.6652(17) 0.065(7) Uani 1 1 d .
H78 H 0.8996 1.3164 0.7131 0.078 Uiso 1 1 calc R
N1 N 0.706(2) 0.6265(14) 0.4559(16) 0.080(8) Uani 1 1 d .
N2 N 0.7934(16) 0.7399(12) 0.4403(14) 0.056(5) Uani 1 1 d .
N3 N 0.9099(15) 1.2241(13) 0.5903(13) 0.048(5) Uani 1 1 d .
N4 N 0.9519(16) 1.3614(14) 0.5689(13) 0.053(5) Uani 1 1 d .
N5 N 1.3616(13) -0.0360(12) 0.1807(12) 0.040(4) Uani 1 1 d .
N6 N 1.3826(13) -0.0543(12) 0.3062(11) 0.039(4) Uani 1 1 d .
N7 N 1.3459(13) 0.1237(12) 0.7895(11) 0.040(4) Uani 1 1 d .
N8 N 1.3412(13) 0.1019(12) 0.9262(12) 0.039(4) Uani 1 1 d .
Ni1 Ni 1.34610(19) 0.03193(17) 0.05638(17) 0.0339(9) Uani 1 1 d .
Ni3 Ni 0.0000 0.5000 1.5000 0.0432(12) Uani 1 2 d SD
Ni2 Ni 0.6018(3) 0.5172(2) 0.5107(3) 0.103(2) Uani 1 1 d D
O1 O 0.679(3) 0.4224(14) 0.5935(15) 0.144(14) Uani 1 1 d D
O2 O 0.5099(16) 0.5938(10) 0.4335(12) 0.100(9) Uani 1 1 d D
O3 O 0.6854(16) 0.4887(11) 0.4040(13) 0.092(8) Uani 1 1 d .
O4 O 0.636(2) 0.3380(12) 0.4758(15) 0.120(12) Uani 1 1 d .
O5 O 0.5198(18) 0.5392(13) 0.6232(15) 0.109(10) Uani 1 1 d .
O6 O 0.440(2) 0.3992(14) 0.7264(16) 0.131(13) Uani 1 1 d .
O7 O 0.9298(14) 0.5741(10) 0.0689(11) 0.065(5) Uani 1 1 d .
O8 O 0.8301(10) 0.2544(9) 0.2120(11) 0.044(4) Uani 1 1 d .
O9 O 1.1786(11) 0.0151(9) 0.1216(10) 0.041(3) Uani 1 1 d .
O10 O 1.2685(11) 0.1304(10) 0.0987(11) 0.043(3) Uani 1 1 d .
O11 O 0.9533(15) 0.9236(13) 0.1259(17) 0.077(6) Uani 1 1 d .
O12 O 1.1112(15) 0.8947(14) 0.0865(17) 0.073(6) Uani 1 1 d .
H12A H 1.1163 0.9295 0.1066 0.109 Uiso 1 1 calc R
O13 O 0.4166(17) 0.7140(10) 0.7998(12) 0.071(6) Uani 1 1 d .
O14 O 0.318(2) 0.4008(13) 1.0441(15) 0.104(9) Uani 1 1 d .
O15 O 0.3531(11) 0.9184(10) 1.0409(11) 0.043(3) Uani 1 1 d .
O16 O 0.5117(12) 0.8944(11) 1.0139(11) 0.050(4) Uani 1 1 d .
O17 O 0.185(4) 0.482(2) 1.396(3) 0.26(3) Uani 1 1 d D
O18 O 0.049(3) 0.498(2) 1.3738(19) 0.21(3) Uani 1 1 d D
O19 O -0.122(3) 0.513(3) 1.465(2) 0.162(15) Uani 1 1 d D
H3W H 0.466(11) 0.625(10) 0.450(9) 0.080 Uiso 1 1 d D
H2W H 0.683(11) 0.420(9) 0.641(6) 0.080 Uiso 1 1 d D
H1W H 0.724(16) 0.390(10) 0.573(10) 0.080 Uiso 1 1 d D
H4W H 0.504(14) 0.586(14) 0.389(9) 0.080 Uiso 1 1 d D
H5W H -0.126(5) 0.529(14) 1.404(8) 0.080 Uiso 1 1 d D
H6W H -0.191(7) 0.481(7) 1.499(9) 0.080 Uiso 1 1 d D

loop_
_atom_site_aniso_label
_atom_site_aniso_U_11
_atom_site_aniso_U_22
_atom_site_aniso_U_33
_atom_site_aniso_U_23
_atom_site_aniso_U_13
_atom_site_aniso_U_12
C1 0.10(2) 0.041(14) 0.066(17) -0.037(13) 0.031(16) -0.016(14)
C2 0.054(13) 0.034(11) 0.041(12) -0.020(10) -0.002(10) 0.003(10)
C3 0.034(10) 0.032(10) 0.054(13) -0.032(10) -0.008(9) 0.007(8)
C4 0.044(12) 0.042(11) 0.040(11) -0.027(10) -0.003(10) 0.002(9)
C5 0.047(12) 0.030(10) 0.036(11) -0.018(9) -0.001(9) -0.001(9)
C6 0.056(14) 0.033(11) 0.049(13) -0.026(10) 0.007(11) -0.004(10)
C7 0.063(15) 0.034(11) 0.040(12) -0.021(10) 0.007(11) -0.007(10)
C8 0.060(16) 0.039(12) 0.077(18) -0.030(12) -0.023(14) 0.013(11)
C9 0.055(15) 0.052(14) 0.071(17) -0.029(13) -0.023(13) 0.011(11)
C10 0.040(11) 0.035(10) 0.032(10) -0.014(9) -0.003(9) -0.001(9)
C11 0.049(13) 0.037(11) 0.054(14) -0.024(11) -0.011(11) 0.003(10)
C12 0.045(13) 0.044(12) 0.061(15) -0.026(12) -0.007(11) -0.008(10)
C13 0.048(13) 0.037(11) 0.046(13) -0.019(10) -0.011(10) -0.003(10)
C14 0.061(15) 0.037(12) 0.042(12) -0.026(10) 0.013(11) -0.011(10)
C15 0.037(10) 0.031(10) 0.034(10) -0.019(8) -0.006(8) 0.004(8)
C16 0.035(10) 0.034(10) 0.044(11) -0.026(9) -0.010(9) 0.002(8)
C17 0.039(11) 0.031(10) 0.039(11) -0.024(9) -0.010(9) 0.007(8)
C18 0.036(10) 0.035(10) 0.029(9) -0.018(8) -0.013(8) 0.010(8)
C19 0.041(11) 0.046(12) 0.052(13) -0.032(10) -0.026(10) 0.011(9)
C20 0.049(13) 0.039(11) 0.049(12) -0.033(10) -0.010(10) 0.003(9)
C21 0.036(11) 0.045(11) 0.031(10) -0.021(9) -0.018(9) 0.012(9)
C22 0.10(2) 0.060(17) 0.076(19) -0.057(16) 0.037(17) -0.037(16)
C23 0.068(17) 0.052(14) 0.066(16) -0.048(14) 0.027(13) -0.024(12)
C24 0.058(14) 0.045(13) 0.053(14) -0.035(11) 0.001(11) -0.005(11)
C25 0.064(15) 0.040(12) 0.052(13) -0.034(11) -0.014(12) 0.006(10)
C26 0.071(16) 0.043(12) 0.046(13) -0.033(11) -0.008(12) 0.006(11)
C27 0.067(16) 0.040(12) 0.057(15) -0.028(12) 0.010(13) -0.005(11)
C28 0.09(2) 0.044(14) 0.072(18) -0.042(14) 0.028(16) -0.020(13)
C29 0.09(2) 0.036(12) 0.042(13) -0.018(11) 0.005(13) 0.003(12)
C30 0.10(3) 0.051(18) 0.15(4) -0.03(2) -0.07(3) 0.014(17)
C31 0.16(4) 0.06(2) 0.15(4) -0.05(2) -0.12(4) 0.02(2)
C32 0.17(4) 0.041(14) 0.055(17) -0.015(12) -0.07(2) 0.001(19)
C33 0.079(18) 0.063(15) 0.036(12) -0.029(12) -0.009(12) 0.006(13)
C34 0.073(18) 0.066(16) 0.040(13) -0.032(12) -0.007(12) -0.014(13)
C35 0.37(9) 0.05(2) 0.06(3) -0.02(2) -0.10(4) 0.00(4)
C36 0.079(17) 0.037(11) 0.040(12) -0.024(10) -0.019(12) 0.000(11)
C37 0.079(18) 0.037(12) 0.053(14) -0.028(11) -0.012(13) 0.018(12)
C38 0.048(13) 0.041(12) 0.057(14) -0.029(11) -0.021(11) 0.014(10)
C39 0.042(11) 0.038(10) 0.039(11) -0.024(9) -0.012(9) 0.006(9)
C40 0.045(12) 0.053(13) 0.056(13) -0.040(11) -0.020(11) 0.004(10)
C41 0.064(15) 0.040(11) 0.059(14) -0.029(11) -0.035(13) 0.005(10)
C42 0.041(12) 0.043(11) 0.035(10) -0.022(9) -0.016(9) 0.006(9)
C43 0.046(12) 0.048(12) 0.036(11) -0.026(10) -0.021(9) 0.004(9)
C44 0.065(15) 0.056(14) 0.049(13) -0.033(11) -0.037(12) 0.023(11)
C45 0.064(15) 0.045(12) 0.040(12) -0.018(10) -0.027(11) 0.014(11)
C46 0.038(11) 0.054(12) 0.031(10) -0.024(10) -0.014(9) 0.003(9)
C47 0.067(15) 0.049(13) 0.032(11) -0.019(10) -0.016(11) -0.001(11)
C48 0.073(16) 0.050(13) 0.030(11) -0.016(10) -0.020(11) -0.001(11)
C49 0.042(11) 0.045(11) 0.030(10) -0.018(9) -0.016(9) 0.003(9)
C50 0.071(16) 0.055(13) 0.026(10) -0.011(10) -0.022(11) -0.018(12)
C51 0.077(17) 0.058(14) 0.025(10) -0.007(10) -0.026(11) -0.020(12)
C52 0.034(10) 0.047(11) 0.029(10) -0.017(9) -0.014(8) 0.003(9)
C53 0.11(2) 0.056(15) 0.035(12) -0.019(11) -0.016(13) -0.039(15)
C54 0.10(2) 0.058(15) 0.032(12) -0.014(11) -0.014(13) -0.035(15)
C55 0.046(12) 0.046(11) 0.028(10) -0.021(9) -0.017(9) 0.002(9)
C56 0.083(17) 0.035(11) 0.038(12) -0.013(10) -0.024(12) -0.005(11)
C57 0.077(17) 0.040(12) 0.026(10) -0.010(9) -0.020(11) 0.002(11)
C58 0.067(15) 0.039(11) 0.043(12) -0.021(10) -0.032(11) 0.002(10)
C59 0.068(15) 0.033(11) 0.041(12) -0.012(9) -0.023(11) -0.003(10)
C60 0.052(13) 0.036(11) 0.049(12) -0.029(10) -0.023(11) 0.009(9)
C61 0.10(2) 0.056(16) 0.066(18) -0.043(15) 0.037(16) -0.034(16)
C62 0.08(2) 0.052(15) 0.053(15) -0.031(13) 0.013(14) -0.025(14)
C63 0.069(16) 0.030(11) 0.053(14) -0.024(11) 0.016(12) -0.003(11)
C64 0.052(13) 0.035(11) 0.043(12) -0.018(10) -0.007(10) 0.000(10)
C65 0.080(19) 0.042(13) 0.049(15) -0.014(11) -0.014(13) -0.001(12)
C66 0.085(19) 0.049(14) 0.044(13) -0.018(11) -0.025(13) 0.006(13)
C67 0.044(12) 0.049(12) 0.040(11) -0.017(10) -0.025(10) 0.010(10)
C68 0.058(14) 0.040(12) 0.042(12) -0.015(10) -0.016(11) -0.006(10)
C69 0.047(13) 0.046(12) 0.041(12) -0.019(10) -0.009(10) -0.003(10)
C70 0.035(11) 0.051(12) 0.043(12) -0.023(10) -0.017(9) 0.006(9)
C71 0.063(15) 0.047(13) 0.039(12) -0.013(10) -0.024(11) 0.003(11)
C72 0.062(15) 0.060(15) 0.039(12) -0.024(11) -0.021(11) 0.005(12)
C73 0.039(12) 0.056(13) 0.041(12) -0.024(11) -0.012(10) -0.002(10)
C74 0.12(2) 0.043(13) 0.041(13) -0.016(11) -0.036(15) -0.001(14)
C75 0.09(2) 0.053(14) 0.040(13) -0.020(11) -0.024(13) -0.003(13)
C76 0.059(15) 0.056(14) 0.037(12) -0.023(11) -0.014(11) 0.007(11)
C77 0.09(2) 0.067(16) 0.038(13) -0.022(12) -0.027(14) -0.008(15)
C78 0.080(19) 0.071(17) 0.039(13) -0.030(12) -0.013(13) -0.008(14)
N1 0.094(18) 0.040(11) 0.059(14) -0.032(11) 0.023(12) -0.018(11)
N2 0.058(12) 0.035(10) 0.050(11) -0.020(9) 0.000(10) -0.006(9)
N3 0.052(11) 0.051(11) 0.035(10) -0.023(9) -0.008(8) -0.003(9)
N4 0.064(13) 0.057(12) 0.039(10) -0.030(9) -0.012(9) 0.002(10)
N5 0.043(10) 0.053(10) 0.037(9) -0.030(8) -0.018(8) 0.015(8)
N6 0.041(10) 0.052(10) 0.029(8) -0.023(8) -0.012(7) 0.003(8)
N7 0.049(10) 0.041(9) 0.030(9) -0.016(7) -0.018(8) -0.002(8)
N8 0.041(9) 0.048(10) 0.039(9) -0.027(8) -0.020(8) 0.010(8)
Ni1 0.0378(16) 0.0442(16) 0.0347(15) -0.0293(12) -0.0172(12) 0.0105(11)
Ni3 0.044(2) 0.056(2) 0.033(2) -0.0312(19) -0.0074(17) 0.0050(18)
Ni2 0.120(3) 0.045(2) 0.067(2) -0.0461(19) 0.059(2) -0.045(2)
O1 0.23(3) 0.055(13) 0.068(15) -0.034(12) 0.019(18) 0.010(16)
O2 0.123(18) 0.040(9) 0.068(12) -0.042(9) 0.047(12) -0.032(10)
O3 0.104(15) 0.041(9) 0.065(12) -0.040(9) 0.046(11) -0.031(9)
O4 0.16(2) 0.039(10) 0.064(12) -0.034(9) 0.060(13) -0.036(12)
O5 0.118(17) 0.063(12) 0.078(14) -0.058(11) 0.057(13) -0.051(12)
O6 0.18(3) 0.061(12) 0.074(14) -0.055(12) 0.056(15) -0.057(15)
O7 0.084(13) 0.038(8) 0.040(9) -0.022(7) 0.011(8) -0.017(8)
O8 0.033(7) 0.036(7) 0.063(10) -0.036(7) -0.007(7) 0.006(6)
O9 0.046(8) 0.039(8) 0.049(8) -0.031(7) -0.020(7) 0.013(6)
O10 0.039(8) 0.055(9) 0.051(9) -0.036(7) -0.021(7) 0.011(7)
O11 0.058(11) 0.059(11) 0.116(17) -0.061(12) -0.016(11) 0.006(9)
O12 0.071(13) 0.072(13) 0.109(16) -0.064(12) -0.044(12) 0.013(10)
O13 0.138(18) 0.038(9) 0.052(10) -0.031(8) -0.040(11) 0.010(10)
O14 0.14(2) 0.042(10) 0.061(12) -0.027(9) 0.021(13) -0.008(11)
O15 0.048(9) 0.052(9) 0.050(9) -0.037(7) -0.024(7) 0.012(7)
O16 0.043(9) 0.062(10) 0.055(10) -0.033(8) -0.023(8) 0.004(7)
O17 0.63(11) 0.09(2) 0.19(4) -0.06(2) -0.31(6) 0.04(4)
O18 0.41(7) 0.067(18) 0.040(13) -0.038(12) 0.02(3) -0.06(3)
O19 0.12(3) 0.21(4) 0.12(2) -0.05(3) -0.05(2) -0.01(3)

loop_
_atom_type_symbol
_atom_type_description
_atom_type_scat_dispersion_real
_atom_type_scat_dispersion_imag
_atom_type_scat_source
C C 0.0033 0.0016 'International Tables Vol C Tables 4.2.6.8 and 6.1.1.4'
H H 0.0000 0.0000 'International Tables Vol C Tables 4.2.6.8 and 6.1.1.4'
N N 0.0061 0.0033 'International Tables Vol C Tables 4.2.6.8 and 6.1.1.4'
O O 0.0106 0.0060 'International Tables Vol C Tables 4.2.6.8 and 6.1.1.4'
Ni Ni 0.3393 1.1124 'International Tables Vol C Tables 4.2.6.8 and 6.1.1.4'

loop_
_geom_angle_atom_site_label_1
_geom_angle_atom_site_label_2
_geom_angle_atom_site_label_3
_geom_angle
_geom_angle_site_symmetry_1
_geom_angle_site_symmetry_3
O4 C1 O3 124(2) . .
O4 C1 C14 120(2) . .
O3 C1 C14 116(2) . .
C3 C2 C14 118.9(19) . .
C3 C2 H2 120.6 . .
C14 C2 H2 120.5 . .
C2 C3 C4 121.5(18) . .
C2 C3 O8 117.6(18) . .
C4 C3 O8 120.7(18) . .
C5 C4 C3 118.8(19) . .
C5 C4 H4 120.6 . .
C3 C4 H4 120.6 . .
C6 C5 C4 120.7(19) . .
C6 C5 O7 122.7(18) . .
C4 C5 O7 116.4(18) . .
C5 C6 C14 120.2(19) . .
C5 C6 H6 119.9 . .
C14 C6 H6 119.9 . .
C8 C7 C12 122(2) . .
C8 C7 O7 119(2) . .
C12 C7 O7 119(2) . .
C7 C8 C9 119(2) . .
C7 C8 H8 120.3 . .
C9 C8 H8 120.3 . .
C10 C9 C8 120(2) . .
C10 C9 H9 120.0 . .
C8 C9 H9 120.0 . .
C9 C10 C11 120(2) . .
C9 C10 C13 122(2) . .
C11 C10 C13 118.7(19) . .
C12 C11 C10 120(2) . .
C12 C11 H11 120.0 . .
C10 C11 H11 120.0 . .
C7 C12 C11 119(2) . .
C7 C12 H12 120.4 . .
C11 C12 H12 120.3 . .
O11 C13 O12 123(2) . .
O11 C13 C10 124(2) . .
O12 C13 C10 112(2) . .
C2 C14 C6 120(2) . .
C2 C14 C1 120.8(19) . .
C6 C14 C1 119.1(19) . .
O8 C15 C16 116.1(18) . .
O8 C15 C20 124.5(17) . .
C16 C15 C20 119.4(18) . .
C17 C16 C15 120.6(19) . .
C17 C16 H16 119.7 . .
C15 C16 H16 119.7 . .
C16 C17 C18 120.4(17) . .
C16 C17 H17 119.8 . .
C18 C17 H17 119.8 . .
C19 C18 C17 119.2(17) . .
C19 C18 C21 120.8(18) . .
C17 C18 C21 119.9(17) . .
C18 C19 C20 120.6(19) . .
C18 C19 H19 119.7 . .
C20 C19 H19 119.7 . .
C19 C20 C15 119.8(18) . .
C19 C20 H20 120.1 . .
C15 C20 H20 120.1 . .
O10 C21 O9 120.3(18) . .
O10 C21 C18 118.9(17) . .
O9 C21 C18 120.8(18) . .
O10 C21 Ni1 59.3(10) . .
O9 C21 Ni1 61.5(10) . .
C18 C21 Ni1 173.5(14) . .
O6 C22 O5 125(2) . .
O6 C22 C23 119(2) . .
O5 C22 C23 116(2) . .
C24 C23 C28 120(2) . .
C24 C23 C22 119(2) . .
C28 C23 C22 121(2) . .
C25 C24 C23 120(2) . .
C25 C24 H24 120.1 . .
C23 C24 H24 120.2 . .
C24 C25 O13 117(2) . .
C24 C25 C26 122(2) . .
O13 C25 C26 121.5(19) . .
C27 C26 C25 118(2) . .
C27 C26 H26 120.8 . .
C25 C26 H26 120.8 . .
C26 C27 C28 122(2) . .
C26 C27 O14 122(2) . .
C28 C27 O14 116(2) . .
C27 C28 C23 119(2) . .
C27 C28 H28 120.7 . .
C23 C28 H28 120.7 . .
C30 C29 O14 123(3) . .
C30 C29 C34 118(3) . .
O14 C29 C34 118(3) . .
C31 C30 C29 122(4) . .
C31 C30 H30 118.8 . .
C29 C30 H30 118.9 . .
C32 C31 C30 120(3) . .
C32 C31 H31 119.8 . .
C30 C31 H31 119.9 . .
C31 C32 C33 122(3) . .
C31 C32 C35 120(3) . .
C33 C32 C35 117(3) . .
C32 C33 C34 119(3) . .
C32 C33 H33 120.8 . .
C34 C33 H33 120.7 . .
C33 C34 C29 119(3) . .
C33 C34 H34 120.6 . .
C29 C34 H34 120.7 . .
O18 C35 O17 118(4) . .
O18 C35 C32 120(3) . .
O17 C35 C32 122(3) . .
C37 C36 C41 120(2) . .
C37 C36 O13 120(2) . .
C41 C36 O13 120(2) . .
C36 C37 C38 121(2) . .
C36 C37 H37 119.6 . .
C38 C37 H37 119.5 . .
C39 C38 C37 118(2) . .
C39 C38 H38 120.7 . .
C37 C38 H38 120.8 . .
C38 C39 C40 118.9(19) . .
C38 C39 C42 120.4(19) . .
C40 C39 C42 120.4(18) . .
C41 C40 C39 122(2) . .
C41 C40 H40 119.3 . .
C39 C40 H40 119.2 . .
C36 C41 C40 120(2) . .
C36 C41 H41 120.2 . .
C40 C41 H41 120.2 . .
O16 C42 O15 124.7(19) . .
O16 C42 C39 118.6(18) . .
O15 C42 C39 116.7(18) . .
N5 C43 N6 111.9(19) . .
N5 C43 H43 124.0 . .
N6 C43 H43 124.1 . .
C45 C44 N5 110(2) . .
C45 C44 H44 125.0 . .
N5 C44 H44 124.9 . .
C44 C45 N6 107(2) . .
C44 C45 H45 126.6 . .
N6 C45 H45 126.7 . .
C47 C46 C51 119.8(19) . .
C47 C46 N6 120.5(19) . .
C51 C46 N6 119.7(18) . .
C46 C47 C48 120(2) . .
C46 C47 H47 120.1 . .
C48 C47 H47 120.1 . .
C47 C48 C49 122(2) . .
C47 C48 H48 118.8 . .
C49 C48 H48 118.8 . .
C50 C49 C48 115.8(19) . .
C50 C49 C52 121.9(19) . .
C48 C49 C52 122.3(18) . .
C51 C50 C49 122(2) . .
C51 C50 H50 119.2 . .
C49 C50 H50 119.2 . .
C46 C51 C50 120(2) . .
C46 C51 H51 119.8 . .
C50 C51 H51 119.8 . .
C57 C52 C53 116.2(19) . .
C57 C52 C49 122.7(18) . .
C53 C52 C49 121.1(19) . .
C54 C53 C52 122(2) . .
C54 C53 H53 118.8 . .
C52 C53 H53 118.8 . .
C55 C54 C53 121(2) . .
C55 C54 H54 119.7 . .
C53 C54 H54 119.7 . .
C54 C55 C56 119(2) . .
C54 C55 N7 119.8(19) . .
C56 C55 N7 121.5(19) . .
C55 C56 C57 120(2) . .
C55 C56 H56 120.0 . .
C57 C56 H56 120.1 . .
C52 C57 C56 122(2) . .
C52 C57 H57 119.0 . .
C56 C57 H57 118.9 . .
N8 C58 N7 112.6(19) . .
N8 C58 H58 123.7 . .
N7 C58 H58 123.7 . .
C60 C59 N7 106.8(18) . .
C60 C59 H59 126.7 . .
N7 C59 H59 126.6 . .
C59 C60 N8 110.1(18) . .
C59 C60 H60 124.9 . .
N8 C60 H60 125.0 . .
C62 C61 N1 109(3) . .
C62 C61 H61 125.4 . .
N1 C61 H61 125.3 . .
C61 C62 N2 108(2) . .
C61 C62 H62 126.1 . .
N2 C62 H62 126.1 . .
N1 C63 N2 112(2) . .
N1 C63 H63 124.1 . .
N2 C63 H63 124.1 . .
C65 C64 C69 120(2) . .
C65 C64 N2 122(2) . .
C69 C64 N2 119(2) . .
C64 C65 C66 120(2) . .
C64 C65 H65 119.9 . .
C66 C65 H65 119.9 . .
C65 C66 C67 122(2) . .
C65 C66 H66 119.0 . .
C67 C66 H66 119.0 . .
C66 C67 C68 116(2) . .
C66 C67 C70 123(2) . .
C68 C67 C70 120.8(19) . .
C69 C68 C67 122(2) . .
C69 C68 H68 118.8 . .
C67 C68 H68 118.8 . .
C68 C69 C64 119(2) . .
C68 C69 H69 120.3 . .
C64 C69 H69 120.3 . .
C71 C70 C75 116(2) . .
C71 C70 C67 122(2) . .
C75 C70 C67 122(2) . .
C72 C71 C70 123(2) . .
C72 C71 H71 118.4 . .
C70 C71 H71 118.4 . .
C73 C72 C71 120(2) . .
C73 C72 H72 120.0 . .
C71 C72 H72 120.1 . .
C72 C73 C74 118(2) . .
C72 C73 N3 121(2) . .
C74 C73 N3 121(2) . .
C75 C74 C73 120(2) . .
C75 C74 H74 119.8 . .
C73 C74 H74 119.9 . .
C74 C75 C70 122(2) . .
C74 C75 H75 118.8 . .
C70 C75 H75 118.9 . .
N4 C76 N3 114(2) . .
N4 C76 H76 123.2 . .
N3 C76 H76 123.1 . .
C78 C77 N3 107(2) . .
C78 C77 H77 126.5 . .
N3 C77 H77 126.5 . .
C77 C78 N4 111(2) . .
C77 C78 H78 124.7 . .
N4 C78 H78 124.8 . .
C63 N1 C61 106(2) . .
C63 N1 Ni2 127.4(17) . .
C61 N1 Ni2 127(2) . .
C63 N2 C62 105(2) . .
C63 N2 C64 126(2) . .
C62 N2 C64 128.0(19) . .
C76 N3 C77 104.5(19) . .
C76 N3 C73 127.5(19) . .
C77 N3 C73 128(2) . .
C76 N4 C78 104(2) . .
C76 N4 Ni3 125.8(16) . 1_664
C78 N4 Ni3 129.8(16) . 1_664
C43 N5 C44 104.9(17) . .
C43 N5 Ni1 122.9(15) . .
C44 N5 Ni1 132.1(14) . .
C43 N6 C45 106.4(16) . .
C43 N6 C46 124.0(18) . .
C45 N6 C46 129.4(18) . .
C58 N7 C59 105.5(17) . .
C58 N7 C55 125.4(17) . .
C59 N7 C55 128.9(17) . .
C58 N8 C60 105.0(17) . .
C58 N8 Ni1 123.9(15) . 1_556
C60 N8 Ni1 130.5(14) . 1_556
O15 Ni1 N5 91.4(6) 1_644 .
O15 Ni1 O16 110.0(6) 1_644 2_766
N5 Ni1 O16 92.2(7) . 2_766
O15 Ni1 N8 88.3(6) 1_644 1_554
N5 Ni1 N8 176.0(7) . 1_554
O16 Ni1 N8 84.2(7) 2_766 1_554
O15 Ni1 O10 154.3(6) 1_644 .
N5 Ni1 O10 91.5(6) . .
O16 Ni1 O10 95.4(6) 2_766 .
N8 Ni1 O10 90.5(6) 1_554 .
O15 Ni1 O9 94.3(5) 1_644 .
N5 Ni1 O9 96.5(6) . .
O16 Ni1 O9 154.0(6) 2_766 .
N8 Ni1 O9 87.5(6) 1_554 .
O10 Ni1 O9 60.0(5) . .
O15 Ni1 C21 124.1(6) 1_644 .
N5 Ni1 C21 96.9(6) . .
O16 Ni1 C21 124.6(7) 2_766 .
N8 Ni1 C21 86.6(6) 1_554 .
O10 Ni1 C21 30.2(6) . .
O9 Ni1 C21 29.9(6) . .
O18 Ni3 O18 180.000(8) 2_568 .
O18 Ni3 N4 91.1(10) 2_568 1_446
O18 Ni3 N4 88.9(10) . 1_446
O18 Ni3 N4 88.9(10) 2_568 2_677
O18 Ni3 N4 91.1(10) . 2_677
N4 Ni3 N4 180.000(4) 1_446 2_677
O18 Ni3 O19 72.4(16) 2_568 2_568
O18 Ni3 O19 107.6(16) . 2_568
N4 Ni3 O19 94.6(13) 1_446 2_568
N4 Ni3 O19 85.4(13) 2_677 2_568
O18 Ni3 O19 107.6(16) 2_568 .
O18 Ni3 O19 72.4(16) . .
N4 Ni3 O19 85.4(13) 1_446 .
N4 Ni3 O19 94.6(13) 2_677 .
O19 Ni3 O19 180.000(6) 2_568 .
O3 Ni2 O5 176.6(11) . .
O3 Ni2 N1 91.2(8) . .
O5 Ni2 N1 89.9(8) . .
O3 Ni2 O2 89.5(7) . 2_666
O5 Ni2 O2 89.5(7) . 2_666
N1 Ni2 O2 178.2(11) . 2_666
O3 Ni2 O2 90.4(9) . .
O5 Ni2 O2 92.6(10) . .
N1 Ni2 O2 95.5(10) . .
O2 Ni2 O2 82.7(6) 2_666 .
O3 Ni2 O1 88.0(10) . .
O5 Ni2 O1 88.8(11) . .
N1 Ni2 O1 93.0(13) . .
O2 Ni2 O1 88.8(11) 2_666 .
O2 Ni2 O1 171.4(10) . .
Ni2 O1 H2W 127(3) . .
Ni2 O1 H1W 124(3) . .
H2W O1 H1W 107(7) . .
Ni2 O2 Ni2 97.3(6) 2_666 .
Ni2 O2 H3W 92(10) 2_666 .
Ni2 O2 H3W 126(2) . .
Ni2 O2 H4W 68(10) 2_666 .
Ni2 O2 H4W 124(3) . .
H3W O2 H4W 109(6) . .
C1 O3 Ni2 127.9(16) . .
C22 O5 Ni2 124.5(15) . .
C5 O7 C7 117.9(17) . .
C15 O8 C3 119.3(15) . .
C21 O9 Ni1 88.5(12) . .
C21 O10 Ni1 90.5(11) . .
C13 O12 H12A 109.5 . .
C25 O13 C36 118.2(18) . .
C29 O14 C27 117.1(19) . .
C42 O15 Ni1 128.4(14) . 1_466
C42 O16 Ni1 146.5(15) . 2_766
C35 O18 Ni3 110(3) . .
Ni3 O19 H5W 132(4) . .
Ni3 O19 H6W 134(4) . .
H5W O19 H6W 88(2) . .

loop_
_geom_bond_atom_site_label_1
_geom_bond_atom_site_label_2
_geom_bond_distance
_geom_bond_site_symmetry_2
C1 O4 1.26(3) .
C1 O3 1.28(3) .
C1 C14 1.49(3) .
C2 C3 1.39(3) .
C2 C14 1.39(3) .
C2 H2 0.9300 .
C3 C4 1.38(3) .
C3 O8 1.40(2) .
C4 C5 1.38(3) .
C4 H4 0.9300 .
C5 C6 1.37(3) .
C5 O7 1.39(2) .
C6 C14 1.39(3) .
C6 H6 0.9300 .
C7 C8 1.35(4) .
C7 C12 1.38(4) .
C7 O7 1.40(3) .
C8 C9 1.40(3) .
C8 H8 0.9300 .
C9 C10 1.38(3) .
C9 H9 0.9300 .
C10 C11 1.40(3) .
C10 C13 1.49(3) .
C11 C12 1.38(3) .
C11 H11 0.9300 .
C12 H12 0.9300 .
C13 O11 1.19(3) .
C13 O12 1.32(3) .
C15 O8 1.37(2) .
C15 C16 1.38(3) .
C15 C20 1.39(3) .
C16 C17 1.38(3) .
C16 H16 0.9300 .
C17 C18 1.39(3) .
C17 H17 0.9300 .
C18 C19 1.38(3) .
C18 C21 1.49(3) .
C19 C20 1.39(3) .
C19 H19 0.9300 .
C20 H20 0.9300 .
C21 O10 1.26(2) .
C21 O9 1.25(2) .
C21 Ni1 2.512(19) .
C22 O6 1.22(3) .
C22 O5 1.27(3) .
C22 C23 1.51(3) .
C23 C24 1.37(3) .
C23 C28 1.41(4) .
C24 C25 1.37(3) .
C24 H24 0.9300 .
C25 O13 1.36(3) .
C25 C26 1.40(3) .
C26 C27 1.36(3) .
C26 H26 0.9300 .
C27 C28 1.39(4) .
C27 O14 1.40(3) .
C28 H28 0.9300 .
C29 C30 1.40(5) .
C29 O14 1.37(3) .
C29 C34 1.40(4) .
C30 C31 1.32(6) .
C30 H30 0.9300 .
C31 C32 1.32(6) .
C31 H31 0.9300 .
C32 C33 1.40(4) .
C32 C35 1.500(4) .
C33 C34 1.40(3) .
C33 H33 0.9300 .
C34 H34 0.9300 .
C35 O18 1.250(4) .
C35 O17 1.250(4) .
C36 C37 1.37(4) .
C36 C41 1.36(4) .
C36 O13 1.38(3) .
C37 C38 1.40(3) .
C37 H37 0.9300 .
C38 C39 1.39(3) .
C38 H38 0.9300 .
C39 C40 1.39(3) .
C39 C42 1.50(3) .
C40 C41 1.37(3) .
C40 H40 0.9300 .
C41 H41 0.9300 .
C42 O16 1.25(2) .
C42 O15 1.25(3) .
C43 N5 1.31(2) .
C43 N6 1.36(3) .
C43 H43 0.9300 .
C44 C45 1.34(3) .
C44 N5 1.38(3) .
C44 H44 0.9300 .
C45 N6 1.37(3) .
C45 H45 0.9300 .
C46 C47 1.35(3) .
C46 C51 1.36(3) .
C46 N6 1.43(2) .
C47 C48 1.37(3) .
C47 H47 0.9300 .
C48 C49 1.39(3) .
C48 H48 0.9300 .
C49 C50 1.39(3) .
C49 C52 1.48(3) .
C50 C51 1.37(3) .
C50 H50 0.9300 .
C51 H51 0.9300 .
C52 C57 1.37(3) .
C52 C53 1.38(3) .
C53 C54 1.37(3) .
C53 H53 0.9300 .
C54 C55 1.36(3) .
C54 H54 0.9300 .
C55 C56 1.37(3) .
C55 N7 1.42(2) .
C56 C57 1.40(3) .
C56 H56 0.9300 .
C57 H57 0.9300 .
C58 N8 1.30(3) .
C58 N7 1.35(3) .
C58 H58 0.9300 .
C59 C60 1.35(3) .
C59 N7 1.37(3) .
C59 H59 0.9300 .
C60 N8 1.36(3) .
C60 H60 0.9300 .
C61 C62 1.33(4) .
C61 N1 1.38(3) .
C61 H61 0.9300 .
C62 N2 1.36(3) .
C62 H62 0.9300 .
C63 N1 1.28(3) .
C63 N2 1.37(3) .
C63 H63 0.9300 .
C64 C65 1.36(4) .
C64 C69 1.38(3) .
C64 N2 1.44(3) .
C65 C66 1.38(4) .
C65 H65 0.9300 .
C66 C67 1.38(3) .
C66 H66 0.9300 .
C67 C68 1.39(3) .
C67 C70 1.49(3) .
C68 C69 1.37(3) .
C68 H68 0.9300 .
C69 H69 0.9300 .
C70 C71 1.38(3) .
C70 C75 1.39(3) .
C71 C72 1.37(3) .
C71 H71 0.9300 .
C72 C73 1.38(3) .
C72 H72 0.9300 .
C73 C74 1.39(3) .
C73 N3 1.41(3) .
C74 C75 1.37(3) .
C74 H74 0.9300 .
C75 H75 0.9300 .
C76 N4 1.31(3) .
C76 N3 1.35(3) .
C76 H76 0.9300 .
C77 C78 1.33(4) .
C77 N3 1.40(3) .
C77 H77 0.9300 .
C78 N4 1.38(3) .
C78 H78 0.9300 .
N1 Ni2 2.04(2) .
N4 Ni3 2.07(2) 1_664
N5 Ni1 2.040(16) .
N8 Ni1 2.056(17) 1_556
Ni1 O15 2.015(14) 1_644
Ni1 O16 2.053(15) 2_766
Ni1 N8 2.056(17) 1_554
Ni1 O10 2.159(14) .
Ni1 O9 2.209(15) .
Ni3 O18 2.03(2) 2_568
Ni3 O18 2.03(2) .
Ni3 N4 2.07(2) 1_446
Ni3 N4 2.07(2) 2_677
Ni3 O19 2.07(4) 2_568
Ni3 O19 2.07(4) .
Ni2 O3 2.004(16) .
Ni2 O5 2.018(17) .
Ni2 O2 2.120(19) 2_666
Ni2 O2 2.22(2) .
Ni2 O1 2.21(3) .
O1 H2W 0.84(4) .
O1 H1W 0.89(8) .
O2 Ni2 2.120(19) 2_666
O2 H3W 0.84(2) .
O2 H4W 0.86(7) .
O12 H12A 0.8202 .
O15 Ni1 2.015(14) 1_466
O16 Ni1 2.053(15) 2_766
O19 H5W 1.01(6) .
O19 H6W 0.98(5) .
